data_1514143
loop_
_publ_author_name
'Khnayzer, R. S.'
'Thoi, V. S.'
'Nippe, M.'
'King, A. E.'
'Jurss, J. W.'
'El Roz, K. A.'
'Long, J. R.'
'Chang, C. J.'
'Castellano, F. N.'

_publ_section_title
;
 Towards a comprehensive understanding of visible-light photogeneration of
 hydrogen from water using cobalt(ii) polypyridyl catalysts
;
_journal_issue 4
_journal_name_full 'Energy &amp; Environmental Science'
_journal_page_first 1477
_journal_paper_doi 10.1039/c3ee43982h
_journal_volume 7
_journal_year 2014
_chemical_formula_sum 'C26 H21 Co F6 N5 O6 S2'
_chemical_formula_weight 736.53
_chemical_name_common '[Co(bpyPY2Me)(MeCN)(OTf)](OTf)'
_chemical_name_systematic
;
 ?
;
_space_group_IT_number 2
_symmetry_cell_setting triclinic
_symmetry_space_group_name_Hall '-P 1'
_symmetry_space_group_name_H-M 'P -1'
_atom_sites_solution_hydrogens geom
_atom_sites_solution_primary direct
_atom_sites_solution_secondary difmap
_audit_creation_method SHELXL-97
_cell_angle_alpha 105.7600(10)
_cell_angle_beta 103.1140(10)
_cell_angle_gamma 101.1240(10)
_cell_formula_units_Z 2
_cell_length_a 8.0983(6)
_cell_length_b 12.4502(9)
_cell_length_c 15.5631(12)
_cell_measurement_reflns_used 9906
_cell_measurement_temperature 100(2)
_cell_measurement_theta_max 25.35
_cell_measurement_theta_min 2.61
_cell_volume 1415.50(18)
_computing_cell_refinement 'Bruker SAINT'
_computing_data_collection 'Bruker APEX2'
_computing_data_reduction 'Bruker SAINT'
_computing_molecular_graphics ORTEP-32
_computing_publication_material WinGX
_computing_structure_refinement SHELX-97
_computing_structure_solution SIR-97
_diffrn_ambient_temperature 100(2)
_diffrn_detector_area_resol_mean 8.366
_diffrn_measured_fraction_theta_full 0.986
_diffrn_measured_fraction_theta_max 0.982
_diffrn_measurement_device_type 'Bruker APEX-II CCD'
_diffrn_measurement_method 'phi and omega scans'
_diffrn_radiation_monochromator graphite
_diffrn_radiation_source 'fine-focus sealed tube'
_diffrn_radiation_type MoK\a
_diffrn_radiation_wavelength 0.71073
_diffrn_reflns_av_R_equivalents 0.0179
_diffrn_reflns_av_sigmaI/netI 0.0151
_diffrn_reflns_limit_h_max 9
_diffrn_reflns_limit_h_min -9
_diffrn_reflns_limit_k_max 14
_diffrn_reflns_limit_k_min -14
_diffrn_reflns_limit_l_max 18
_diffrn_reflns_limit_l_min -18
_diffrn_reflns_number 22608
_diffrn_reflns_theta_full 25.00
_diffrn_reflns_theta_max 25.35
_diffrn_reflns_theta_min 1.42
_exptl_absorpt_coefficient_mu 0.846
_exptl_absorpt_correction_T_max 0.9669
_exptl_absorpt_correction_T_min 0.8765
_exptl_absorpt_correction_type multi-scan
_exptl_absorpt_process_details SADABS
_exptl_crystal_colour orange
_exptl_crystal_density_diffrn 1.728
_exptl_crystal_density_method 'not measured'
_exptl_crystal_description prism
_exptl_crystal_F_000 746
_exptl_crystal_size_max 0.16
_exptl_crystal_size_mid 0.12
_exptl_crystal_size_min 0.04
_refine_diff_density_max 0.430
_refine_diff_density_min -0.332
_refine_diff_density_rms 0.052
_refine_ls_extinction_method none
_refine_ls_goodness_of_fit_ref 1.041
_refine_ls_hydrogen_treatment constr
_refine_ls_matrix_type full
_refine_ls_number_parameters 417
_refine_ls_number_reflns 5086
_refine_ls_number_restraints 0
_refine_ls_restrained_S_all 1.041
_refine_ls_R_factor_all 0.0276
_refine_ls_R_factor_gt 0.0253
_refine_ls_shift/su_max 0.001
_refine_ls_shift/su_mean 0.000
_refine_ls_structure_factor_coef Fsqd
_refine_ls_weighting_details 'calc w=1/[\s^2^(Fo^2^)+(0.0312P)^2^+1.1966P] where P=(Fo^2^+2Fc^2^)/3'
_refine_ls_weighting_scheme calc
_refine_ls_wR_factor_gt 0.0637
_refine_ls_wR_factor_ref 0.0658
_reflns_number_gt 4747
_reflns_number_total 5086
_reflns_threshold_expression >2sigma(I)
_cod_data_source_file c3ee43982h2.cif
_cod_data_source_block 1
_cod_depositor_comments
;
The following automatic conversions were performed:

'_symmetry_cell_setting' value 'Triclinic' changed to 'triclinic'
according to
/usr/data/users/saulius/crontab/automatic-downloads/current/RSC/lib/dictionaries/cif_core.dic
dictionary named 'cif_core.dic' version 2.4.2 from 2011-04-26.

Automatic conversion script
Id: cif_fix_values 2281 2013-09-26 08:29:07Z andrius 
;
_cod_original_sg_symbol_H-M P-1
_cod_database_code 1514143

loop_
_symmetry_equiv_pos_as_xyz
'x, y, z'
'-x, -y, -z'

loop_
_atom_site_label
_atom_site_type_symbol
_atom_site_fract_x
_atom_site_fract_y
_atom_site_fract_z
_atom_site_U_iso_or_equiv
_atom_site_adp_type
_atom_site_occupancy
_atom_site_symmetry_multiplicity
_atom_site_calc_flag
_atom_site_refinement_flags
N2 N 0.13511(18) 0.36467(12) 0.29509(10) 0.0139(3) Uani 1 1 d .
C1 C 0.3924(2) 0.28929(16) 0.50679(12) 0.0183(4) Uani 1 1 d .
H1 H 0.4238 0.2183 0.4917 0.022 Uiso 1 1 calc R
C2 C 0.4507(2) 0.36147(16) 0.59918(13) 0.0213(4) Uani 1 1 d .
H2 H 0.5216 0.3408 0.6463 0.026 Uiso 1 1 calc R
C3 C 0.4032(2) 0.46419(16) 0.62099(12) 0.0221(4) Uani 1 1 d .
H3 H 0.4394 0.5146 0.6839 0.026 Uiso 1 1 calc R
C4 C 0.3021(2) 0.49306(16) 0.55037(12) 0.0190(4) Uani 1 1 d .
H4 H 0.2694 0.5637 0.5641 0.023 Uiso 1 1 calc R
C5 C 0.2498(2) 0.41704(15) 0.45953(12) 0.0154(3) Uani 1 1 d .
C6 C 0.1501(2) 0.44186(14) 0.37783(12) 0.0153(3) Uani 1 1 d .
C7 C 0.0862(2) 0.53794(15) 0.38227(12) 0.0180(4) Uani 1 1 d .
H7 H 0.0945 0.5916 0.4407 0.022 Uiso 1 1 calc R
C8 C 0.0100(2) 0.55370(15) 0.29914(13) 0.0192(4) Uani 1 1 d .
H8 H -0.0422 0.6160 0.3000 0.023 Uiso 1 1 calc R
C9 C 0.0092(2) 0.47907(15) 0.21434(12) 0.0172(4) Uani 1 1 d .
H9 H -0.0355 0.4927 0.1575 0.021 Uiso 1 1 calc R
C10 C 0.0754(2) 0.38388(14) 0.21475(11) 0.0136(3) Uani 1 1 d .
C11 C 0.0941(2) 0.29742(14) 0.12735(11) 0.0140(3) Uani 1 1 d .
C12 C 0.0584(2) 0.34446(15) 0.04545(12) 0.0174(4) Uani 1 1 d .
H12A H 0.1390 0.4218 0.0631 0.026 Uiso 1 1 calc R
H12B H -0.0635 0.3494 0.0300 0.026 Uiso 1 1 calc R
H12C H 0.0770 0.2923 -0.0091 0.026 Uiso 1 1 calc R
C13 C 0.2843(2) 0.28458(14) 0.15049(11) 0.0135(3) Uani 1 1 d .
C14 C 0.4039(2) 0.32099(15) 0.10595(12) 0.0160(3) Uani 1 1 d .
H14 H 0.3710 0.3562 0.0601 0.019 Uiso 1 1 calc R
C15 C 0.5716(2) 0.30565(15) 0.12880(12) 0.0180(4) Uani 1 1 d .
H15 H 0.6537 0.3296 0.0982 0.022 Uiso 1 1 calc R
C16 C 0.6185(2) 0.25526(15) 0.19648(12) 0.0186(4) Uani 1 1 d .
H16 H 0.7326 0.2440 0.2133 0.022 Uiso 1 1 calc R
C17 C 0.4942(2) 0.22179(14) 0.23892(12) 0.0161(3) Uani 1 1 d .
H17 H 0.5252 0.1872 0.2855 0.019 Uiso 1 1 calc R
C18 C -0.0366(2) 0.17746(14) 0.10252(11) 0.0144(3) Uani 1 1 d .
C19 C -0.1615(2) 0.12306(16) 0.01565(12) 0.0185(4) Uani 1 1 d .
H19 H -0.1669 0.1584 -0.0315 0.022 Uiso 1 1 calc R
C20 C -0.2784(2) 0.01666(16) -0.00196(13) 0.0223(4) Uani 1 1 d .
H20 H -0.3641 -0.0213 -0.0613 0.027 Uiso 1 1 calc R
C21 C -0.2694(2) -0.03367(16) 0.06745(13) 0.0218(4) Uani 1 1 d .
H21 H -0.3491 -0.1059 0.0572 0.026 Uiso 1 1 calc R
C22 C -0.1413(2) 0.02425(15) 0.15195(12) 0.0186(4) Uani 1 1 d .
H22 H -0.1338 -0.0100 0.1998 0.022 Uiso 1 1 calc R
C23 C 0.2324(3) -0.03134(16) 0.32007(13) 0.0219(4) Uani 1 1 d .
C24 C 0.2439(3) -0.14325(18) 0.32907(17) 0.0346(5) Uani 1 1 d .
H24A H 0.3525 -0.1328 0.3775 0.052 Uiso 1 1 calc R
H24B H 0.2447 -0.1951 0.2693 0.052 Uiso 1 1 calc R
H24C H 0.1421 -0.1772 0.3465 0.052 Uiso 1 1 calc R
C25 C -0.2228(3) 0.01633(16) 0.40018(13) 0.0227(4) Uani 1 1 d .
N1 N 0.29393(19) 0.31539(12) 0.43795(10) 0.0157(3) Uani 1 1 d .
N3 N 0.33181(19) 0.23615(12) 0.21717(9) 0.0140(3) Uani 1 1 d .
N4 N -0.02640(19) 0.12731(12) 0.16975(10) 0.0147(3) Uani 1 1 d .
N5 N 0.2208(2) 0.05606(13) 0.31397(10) 0.0205(3) Uani 1 1 d .
O1 O -0.07055(17) 0.18047(11) 0.35240(8) 0.0216(3) Uani 1 1 d .
O2 O -0.28384(18) 0.21671(12) 0.43569(9) 0.0261(3) Uani 1 1 d .
O3 O 0.00192(17) 0.20680(11) 0.51945(8) 0.0200(3) Uani 1 1 d .
F1 F -0.09891(16) -0.03792(9) 0.38931(8) 0.0321(3) Uani 1 1 d .
F2 F -0.35351(15) -0.02404(9) 0.32033(8) 0.0287(3) Uani 1 1 d .
F3 F -0.28626(18) -0.01067(10) 0.46570(8) 0.0372(3) Uani 1 1 d .
S2 S -0.13247(6) 0.17295(3) 0.43190(3) 0.01483(10) Uani 1 1 d .
Co1 Co 0.16783(3) 0.207264(18) 0.299285(15) 0.01293(7) Uani 1 1 d .
C26 C 0.6381(2) 0.67822(16) 0.16980(12) 0.0197(4) Uani 1 1 d .
O4 O 0.4105(2) 0.79046(12) 0.13234(10) 0.0323(3) Uani 1 1 d .
O5 O 0.33020(18) 0.63198(12) 0.19072(9) 0.0281(3) Uani 1 1 d .
O6 O 0.35123(18) 0.59108(12) 0.03242(9) 0.0248(3) Uani 1 1 d .
F4 F 0.65929(17) 0.57363(10) 0.16277(9) 0.0373(3) Uani 1 1 d .
F5 F 0.70839(15) 0.74349(9) 0.25927(7) 0.0259(2) Uani 1 1 d .
F6 F 0.73464(16) 0.72345(13) 0.12246(9) 0.0402(3) Uani 1 1 d .
S3 S 0.40576(6) 0.67223(4) 0.12589(3) 0.01783(10) Uani 1 1 d .

loop_
_atom_site_aniso_label
_atom_site_aniso_U_11
_atom_site_aniso_U_22
_atom_site_aniso_U_33
_atom_site_aniso_U_23
_atom_site_aniso_U_13
_atom_site_aniso_U_12
N2 0.0122(7) 0.0143(7) 0.0144(7) 0.0044(6) 0.0038(5) 0.0026(5)
C1 0.0149(9) 0.0220(9) 0.0212(9) 0.0123(7) 0.0060(7) 0.0044(7)
C2 0.0157(9) 0.0300(10) 0.0183(9) 0.0125(8) 0.0036(7) 0.0021(7)
C3 0.0196(10) 0.0271(10) 0.0142(9) 0.0041(7) 0.0040(7) -0.0004(7)
C4 0.0166(9) 0.0209(9) 0.0178(9) 0.0043(7) 0.0062(7) 0.0029(7)
C5 0.0119(9) 0.0169(8) 0.0177(8) 0.0058(7) 0.0062(7) 0.0023(6)
C6 0.0118(9) 0.0155(8) 0.0169(8) 0.0046(7) 0.0047(7) 0.0007(6)
C7 0.0154(9) 0.0149(8) 0.0207(9) 0.0018(7) 0.0056(7) 0.0033(7)
C8 0.0137(9) 0.0160(8) 0.0277(10) 0.0076(7) 0.0047(7) 0.0048(7)
C9 0.0128(9) 0.0182(9) 0.0217(9) 0.0098(7) 0.0039(7) 0.0032(7)
C10 0.0091(8) 0.0155(8) 0.0155(8) 0.0062(7) 0.0037(6) 0.0005(6)
C11 0.0122(9) 0.0169(8) 0.0133(8) 0.0062(7) 0.0033(6) 0.0037(6)
C12 0.0146(9) 0.0229(9) 0.0159(8) 0.0097(7) 0.0031(7) 0.0050(7)
C13 0.0140(9) 0.0128(8) 0.0108(8) 0.0018(6) 0.0013(6) 0.0030(6)
C14 0.0168(9) 0.0167(8) 0.0130(8) 0.0046(7) 0.0034(7) 0.0027(7)
C15 0.0151(9) 0.0193(9) 0.0174(9) 0.0033(7) 0.0060(7) 0.0018(7)
C16 0.0134(9) 0.0209(9) 0.0203(9) 0.0046(7) 0.0039(7) 0.0062(7)
C17 0.0158(9) 0.0165(8) 0.0160(8) 0.0055(7) 0.0029(7) 0.0061(7)
C18 0.0120(9) 0.0175(8) 0.0149(8) 0.0049(7) 0.0057(6) 0.0056(7)
C19 0.0169(9) 0.0231(9) 0.0154(8) 0.0065(7) 0.0041(7) 0.0061(7)
C20 0.0169(10) 0.0238(10) 0.0181(9) 0.0003(7) 0.0009(7) 0.0020(7)
C21 0.0192(10) 0.0170(9) 0.0245(10) 0.0030(7) 0.0058(7) 0.0010(7)
C22 0.0197(9) 0.0159(8) 0.0197(9) 0.0057(7) 0.0065(7) 0.0034(7)
C23 0.0209(10) 0.0237(10) 0.0225(9) 0.0069(8) 0.0108(7) 0.0054(7)
C24 0.0449(14) 0.0231(10) 0.0470(13) 0.0153(10) 0.0256(11) 0.0150(9)
C25 0.0232(10) 0.0210(9) 0.0201(9) 0.0066(8) 0.0049(7) -0.0002(7)
N1 0.0132(7) 0.0184(7) 0.0167(7) 0.0074(6) 0.0056(6) 0.0029(6)
N3 0.0143(7) 0.0144(7) 0.0124(7) 0.0038(6) 0.0033(5) 0.0035(5)
N4 0.0152(8) 0.0151(7) 0.0144(7) 0.0043(6) 0.0056(6) 0.0044(6)
N5 0.0215(8) 0.0217(9) 0.0182(8) 0.0064(6) 0.0072(6) 0.0042(6)
O1 0.0222(7) 0.0237(7) 0.0168(6) 0.0071(5) 0.0055(5) 0.0011(5)
O2 0.0237(7) 0.0288(7) 0.0233(7) 0.0035(6) 0.0036(6) 0.0131(6)
O3 0.0196(7) 0.0214(6) 0.0157(6) 0.0064(5) 0.0012(5) 0.0025(5)
F1 0.0341(7) 0.0204(6) 0.0404(7) 0.0089(5) 0.0063(5) 0.0114(5)
F2 0.0244(6) 0.0248(6) 0.0243(6) 0.0021(5) -0.0011(5) -0.0028(5)
F3 0.0463(8) 0.0312(7) 0.0313(7) 0.0145(5) 0.0147(6) -0.0058(6)
S2 0.0162(2) 0.0138(2) 0.0136(2) 0.00455(16) 0.00311(16) 0.00350(16)
Co1 0.01382(13) 0.01311(12) 0.01166(12) 0.00421(9) 0.00358(9) 0.00325(9)
C26 0.0211(10) 0.0216(9) 0.0172(9) 0.0077(7) 0.0043(7) 0.0069(7)
O4 0.0308(8) 0.0254(7) 0.0381(8) 0.0134(6) -0.0012(6) 0.0113(6)
O5 0.0232(8) 0.0394(8) 0.0204(7) 0.0106(6) 0.0079(6) 0.0022(6)
O6 0.0230(7) 0.0314(7) 0.0163(6) 0.0066(6) 0.0025(5) 0.0048(6)
F4 0.0335(7) 0.0242(6) 0.0429(7) 0.0013(5) -0.0049(6) 0.0156(5)
F5 0.0238(6) 0.0270(6) 0.0185(5) 0.0020(4) -0.0006(4) 0.0041(5)
F6 0.0222(7) 0.0702(9) 0.0343(7) 0.0270(7) 0.0132(5) 0.0067(6)
S3 0.0164(2) 0.0209(2) 0.0164(2) 0.00768(17) 0.00339(17) 0.00521(17)

loop_
_atom_type_symbol
_atom_type_description
_atom_type_scat_dispersion_real
_atom_type_scat_dispersion_imag
_atom_type_scat_source
C C 0.0033 0.0016 'International Tables Vol C Tables 4.2.6.8 and 6.1.1.4'
H H 0.0000 0.0000 'International Tables Vol C Tables 4.2.6.8 and 6.1.1.4'
N N 0.0061 0.0033 'International Tables Vol C Tables 4.2.6.8 and 6.1.1.4'
O O 0.0106 0.0060 'International Tables Vol C Tables 4.2.6.8 and 6.1.1.4'
F F 0.0171 0.0103 'International Tables Vol C Tables 4.2.6.8 and 6.1.1.4'
S S 0.1246 0.1234 'International Tables Vol C Tables 4.2.6.8 and 6.1.1.4'
Co Co 0.3494 0.9721 'International Tables Vol C Tables 4.2.6.8 and 6.1.1.4'

loop_
_geom_angle_atom_site_label_1
_geom_angle_atom_site_label_2
_geom_angle_atom_site_label_3
_geom_angle
C10 N2 C6 121.40(15)
C10 N2 Co1 122.32(11)
C6 N2 Co1 115.45(11)
N1 C1 C2 122.84(17)
N1 C1 H1 118.6
C2 C1 H1 118.6
C3 C2 C1 118.41(17)
C3 C2 H2 120.8
C1 C2 H2 120.8
C2 C3 C4 119.52(17)
C2 C3 H3 120.2
C4 C3 H3 120.2
C5 C4 C3 118.82(17)
C5 C4 H4 120.6
C3 C4 H4 120.6
N1 C5 C4 121.90(16)
N1 C5 C6 114.57(15)
C4 C5 C6 123.46(16)
N2 C6 C7 120.94(16)
N2 C6 C5 113.64(15)
C7 C6 C5 125.29(15)
C6 C7 C8 118.08(16)
C6 C7 H7 121.0
C8 C7 H7 121.0
C7 C8 C9 120.48(16)
C7 C8 H8 119.8
C9 C8 H8 119.8
C8 C9 C10 118.41(16)
C8 C9 H9 120.8
C10 C9 H9 120.8
N2 C10 C9 120.18(15)
N2 C10 C11 115.16(14)
C9 C10 C11 124.61(15)
C12 C11 C18 110.39(14)
C12 C11 C10 109.19(13)
C18 C11 C10 110.00(13)
C12 C11 C13 110.30(13)
C18 C11 C13 108.72(13)
C10 C11 C13 108.22(13)
C11 C12 H12A 109.5
C11 C12 H12B 109.5
H12A C12 H12B 109.5
C11 C12 H12C 109.5
H12A C12 H12C 109.5
H12B C12 H12C 109.5
N3 C13 C14 120.29(15)
N3 C13 C11 117.32(14)
C14 C13 C11 122.39(15)
C15 C14 C13 119.69(16)
C15 C14 H14 120.2
C13 C14 H14 120.2
C16 C15 C14 119.60(16)
C16 C15 H15 120.2
C14 C15 H15 120.2
C17 C16 C15 118.00(16)
C17 C16 H16 121.0
C15 C16 H16 121.0
N3 C17 C16 122.78(16)
N3 C17 H17 118.6
C16 C17 H17 118.6
N4 C18 C19 120.69(16)
N4 C18 C11 117.17(14)
C19 C18 C11 122.13(15)
C18 C19 C20 119.64(17)
C18 C19 H19 120.2
C20 C19 H19 120.2
C21 C20 C19 119.56(17)
C21 C20 H20 120.2
C19 C20 H20 120.2
C22 C21 C20 118.00(17)
C22 C21 H21 121.0
C20 C21 H21 121.0
N4 C22 C21 123.00(17)
N4 C22 H22 118.5
C21 C22 H22 118.5
N5 C23 C24 178.5(2)
C23 C24 H24A 109.5
C23 C24 H24B 109.5
H24A C24 H24B 109.5
C23 C24 H24C 109.5
H24A C24 H24C 109.5
H24B C24 H24C 109.5
F1 C25 F3 107.85(16)
F1 C25 F2 108.48(15)
F3 C25 F2 107.97(15)
F1 C25 S2 110.52(13)
F3 C25 S2 111.54(13)
F2 C25 S2 110.38(13)
C1 N1 C5 118.49(15)
C1 N1 Co1 127.40(12)
C5 N1 Co1 113.60(11)
C17 N3 C13 119.62(15)
C17 N3 Co1 119.72(11)
C13 N3 Co1 120.02(11)
C22 N4 C18 119.10(15)
C22 N4 Co1 120.37(12)
C18 N4 Co1 120.52(11)
C23 N5 Co1 173.23(15)
S2 O1 Co1 145.60(8)
O3 S2 O2 115.29(8)
O3 S2 O1 115.66(8)
O2 S2 O1 113.51(8)
O3 S2 C25 105.39(8)
O2 S2 C25 103.20(9)
O1 S2 C25 101.46(8)
N2 Co1 N5 174.79(6)
N2 Co1 N3 82.16(5)
N5 Co1 N3 97.54(6)
N2 Co1 N4 89.30(6)
N5 Co1 N4 95.84(6)
N3 Co1 N4 83.49(5)
N2 Co1 N1 77.48(6)
N5 Co1 N1 97.77(6)
N3 Co1 N1 109.06(5)
N4 Co1 N1 160.00(6)
N2 Co1 O1 88.86(5)
N5 Co1 O1 92.71(5)
N3 Co1 O1 162.79(5)
N4 Co1 O1 81.75(5)
N1 Co1 O1 83.03(5)
F4 C26 F5 107.17(14)
F4 C26 F6 107.66(16)
F5 C26 F6 106.67(15)
F4 C26 S3 111.41(13)
F5 C26 S3 112.14(12)
F6 C26 S3 111.52(12)
O6 S3 O4 115.30(8)
O6 S3 O5 114.95(8)
O4 S3 O5 114.65(9)
O6 S3 C26 103.64(8)
O4 S3 C26 103.36(8)
O5 S3 C26 102.52(8)

loop_
_geom_bond_atom_site_label_1
_geom_bond_atom_site_label_2
_geom_bond_distance
N2 C10 1.337(2)
N2 C6 1.345(2)
N2 Co1 2.0438(14)
C1 N1 1.338(2)
C1 C2 1.387(3)
C1 H1 0.9500
C2 C3 1.383(3)
C2 H2 0.9500
C3 C4 1.388(3)
C3 H3 0.9500
C4 C5 1.386(2)
C4 H4 0.9500
C5 N1 1.356(2)
C5 C6 1.486(2)
C6 C7 1.383(2)
C7 C8 1.384(3)
C7 H7 0.9500
C8 C9 1.390(3)
C8 H8 0.9500
C9 C10 1.393(2)
C9 H9 0.9500
C10 C11 1.547(2)
C11 C12 1.535(2)
C11 C18 1.546(2)
C11 C13 1.549(2)
C12 H12A 0.9800
C12 H12B 0.9800
C12 H12C 0.9800
C13 N3 1.355(2)
C13 C14 1.389(2)
C14 C15 1.387(3)
C14 H14 0.9500
C15 C16 1.384(3)
C15 H15 0.9500
C16 C17 1.383(2)
C16 H16 0.9500
C17 N3 1.341(2)
C17 H17 0.9500
C18 N4 1.352(2)
C18 C19 1.388(2)
C19 C20 1.388(3)
C19 H19 0.9500
C20 C21 1.384(3)
C20 H20 0.9500
C21 C22 1.379(3)
C21 H21 0.9500
C22 N4 1.349(2)
C22 H22 0.9500
C23 N5 1.137(2)
C23 C24 1.456(3)
C24 H24A 0.9800
C24 H24B 0.9800
C24 H24C 0.9800
C25 F1 1.330(2)
C25 F3 1.332(2)
C25 F2 1.332(2)
C25 S2 1.8287(19)
N1 Co1 2.0985(14)
N3 Co1 2.0884(14)
N4 Co1 2.0967(14)
N5 Co1 2.0690(16)
O1 S2 1.4553(13)
O1 Co1 2.2686(13)
O2 S2 1.4408(14)
O3 S2 1.4341(13)
C26 F4 1.324(2)
C26 F5 1.331(2)
C26 F6 1.337(2)
C26 S3 1.8300(19)
O4 S3 1.4403(14)
O5 S3 1.4422(14)
O6 S3 1.4387(13)
